data_7216764
loop_
_publ_author_name
'Liu, Hao'
'Tian, Zhijian'
'Gies, H.'
'Wei, Ying'
'Marler, Bernd'
'Wang, Lei'
'Wang, Yasong'
'Li, Dawei'

_publ_section_title
;
 Mn2+ Cation-Directed Ionothermal Synthesis of an Open-Framework
 Fluorinated Aluminium Phosphite-Phosphate
;
_journal_name_full 'RSC Advances'
_journal_paper_doi 10.1039/c4ra05350h
_journal_year 2014
_chemical_formula_sum 'C3.42 H0 Al2 F2 Mn0.56 N0 O11.84 P3'
_chemical_formula_weight 446.16
_chemical_name_systematic
; 
 ? 
;
_space_group_IT_number 176
_symmetry_cell_setting hexagonal
_symmetry_space_group_name_Hall '-P 6c'
_symmetry_space_group_name_H-M 'P 63/m'
_atom_sites_solution_hydrogens notdet
_atom_sites_solution_primary direct
_atom_sites_solution_secondary difmap
_audit_creation_method SHELXL-97
_cell_angle_alpha 90.00
_cell_angle_beta 90.00
_cell_angle_gamma 120.00
_cell_formula_units_Z 6
_cell_length_a 13.2544(2)
_cell_length_b 13.2544(2)
_cell_length_c 15.6722(4)
_cell_measurement_reflns_used 10738
_cell_measurement_temperature 293(2)
_cell_measurement_theta_max 26.3123
_cell_measurement_theta_min 3.0676
_cell_volume 2384.41(8)
_computing_structure_refinement 'SHELXL-97 (Sheldrick, 1997)'
_computing_structure_solution 'SHELXS-97 (Sheldrick, 1990)'
_diffrn_ambient_temperature 293(2)
_diffrn_measured_fraction_theta_full 0.996
_diffrn_measured_fraction_theta_max 0.996
_diffrn_measurement_device_type 'Xcalibur, Sapphire2, large Be window'
_diffrn_radiation_monochromator graphite
_diffrn_radiation_source 'fine-focus sealed tube'
_diffrn_radiation_type MoK\a
_diffrn_radiation_wavelength 0.71073
_diffrn_reflns_av_R_equivalents 0.0611
_diffrn_reflns_av_sigmaI/netI 0.0317
_diffrn_reflns_limit_h_max 15
_diffrn_reflns_limit_h_min -15
_diffrn_reflns_limit_k_max 15
_diffrn_reflns_limit_k_min -15
_diffrn_reflns_limit_l_max 18
_diffrn_reflns_limit_l_min -18
_diffrn_reflns_number 24844
_diffrn_reflns_theta_full 25.31
_diffrn_reflns_theta_max 25.31
_diffrn_reflns_theta_min 3.55
_exptl_absorpt_coefficient_mu 0.983
_exptl_absorpt_correction_T_max 0.909
_exptl_absorpt_correction_T_min 0.874
_exptl_absorpt_correction_type analytical
_exptl_crystal_colour colorless
_exptl_crystal_density_diffrn 1.864
_exptl_crystal_density_method 'not measured'
_exptl_crystal_description prism
_exptl_crystal_F_000 1309
_exptl_crystal_size_max 0.1677
_exptl_crystal_size_mid 0.1281
_exptl_crystal_size_min 0.0985
_refine_diff_density_max 0.648
_refine_diff_density_min -0.405
_refine_diff_density_rms 0.081
_refine_ls_extinction_method none
_refine_ls_goodness_of_fit_ref 1.262
_refine_ls_hydrogen_treatment undef
_refine_ls_matrix_type full
_refine_ls_number_parameters 144
_refine_ls_number_reflns 1506
_refine_ls_number_restraints 2
_refine_ls_restrained_S_all 1.261
_refine_ls_R_factor_all 0.0607
_refine_ls_R_factor_gt 0.0471
_refine_ls_shift/su_max 0.000
_refine_ls_shift/su_mean 0.000
_refine_ls_structure_factor_coef Fsqd
_refine_ls_weighting_details 'calc w=1/[\s^2^(Fo^2^)+(0.0674P)^2^+0.2187P] where P=(Fo^2^+2Fc^2^)/3'
_refine_ls_weighting_scheme calc
_refine_ls_wR_factor_gt 0.1202
_refine_ls_wR_factor_ref 0.1277
_reflns_number_gt 1355
_reflns_number_total 1506
_reflns_threshold_expression >2sigma(I)
_cod_data_source_file c4ra05350h2.cif
_cod_data_source_block DNL-2
_cod_original_sg_symbol_H-M P6(3)/m
_cod_original_formula_sum 'C3.42 Al2 F2 H0 Mn0.56 N0 O11.84 P3'
_cod_database_code 7216764

loop_
_symmetry_equiv_pos_as_xyz
'x, y, z'
'-y, x-y, z'
'-x+y, -x, z'
'-x, -y, z+1/2'
'y, -x+y, z+1/2'
'x-y, x, z+1/2'
'-x, -y, -z'
'y, -x+y, -z'
'x-y, x, -z'
'x, y, -z-1/2'
'-y, x-y, -z-1/2'
'-x+y, -x, -z-1/2'

loop_
_atom_site_label
_atom_site_type_symbol
_atom_site_fract_x
_atom_site_fract_y
_atom_site_fract_z
_atom_site_U_iso_or_equiv
_atom_site_adp_type
_atom_site_occupancy
_atom_site_symmetry_multiplicity
_atom_site_calc_flag
_atom_site_refinement_flags
Mn1 Mn 0.6667 0.3333 0.65227(7) 0.0164(4) Uani 0.840(5) 3 d SP
Al1 Al 0.59749(9) 0.54365(9) 0.55814(7) 0.0163(3) Uani 1 1 d .
P11 P 0.6691(3) 0.5656(3) 0.7500 0.0176(9) Uani 0.784(9) 2 d SPD
P12 P 0.5968(11) 0.5038(9) 0.7500 0.021(3) Uani 0.216(9) 2 d SP
P21 P 0.47091(16) 0.28372(13) 0.50486(13) 0.0182(7) Uani 0.624(5) 1 d P
P22 P 0.4234(3) 0.2793(2) 0.5517(2) 0.0185(11) Uani 0.376(5) 1 d PD
F1 F 0.43859(17) 0.49316(17) 0.55746(13) 0.0190(5) Uani 1 1 d .
O1 O 0.6055(2) 0.5698(2) 0.67190(17) 0.0275(7) Uani 1 1 d .
O2 O 0.6913(3) 0.4646(3) 0.7500 0.0281(9) Uani 1 2 d S
O3 O 0.4158(2) 0.1646(2) 0.54346(18) 0.0254(7) Uani 1 1 d .
O4 O 0.3782(2) 0.3092(2) 0.47080(17) 0.0235(6) Uani 1 1 d .
O5 O 0.5522(2) 0.3780(2) 0.57102(16) 0.0210(6) Uani 1 1 d .
O6 O 0.7881(10) 0.6774(11) 0.7500 0.039(7) Uani 0.227(15) 2 d SPD
O7 O 0.3426(17) 0.260(2) 0.6282(11) 0.049(10) Uani 0.138(12) 1 d PD
C1 C 0.562(2) 0.260(2) 0.2500 0.137(10) Uani 0.86(3) 2 d SP
C2 C 0.592(2) 0.360(3) 0.2500 0.164(11) Uani 0.86(3) 2 d SP
C3 C 0.427(4) 0.173(3) 0.2500 0.27(2) Uani 0.86(3) 2 d SP
C4 C 0.320(5) 0.060(6) 0.2500 0.60(7) Uani 0.86(3) 2 d SP
O1W O 0.0000 0.0000 0.5000 1.15(17) Uiso 1 6 d S
O2W O 0.063(5) 0.142(4) 0.600(5) 0.82(4) Uiso 1 1 d .

loop_
_atom_site_aniso_label
_atom_site_aniso_U_11
_atom_site_aniso_U_22
_atom_site_aniso_U_33
_atom_site_aniso_U_23
_atom_site_aniso_U_13
_atom_site_aniso_U_12
Mn1 0.0168(5) 0.0168(5) 0.0155(6) 0.000 0.000 0.0084(3)
Al1 0.0175(6) 0.0196(6) 0.0147(6) 0.0008(4) -0.0009(4) 0.0114(5)
P11 0.023(2) 0.0185(16) 0.0135(9) 0.000 0.000 0.0118(16)
P12 0.021(7) 0.018(6) 0.021(4) 0.000 0.000 0.006(6)
P21 0.0205(10) 0.0167(9) 0.0194(12) -0.0003(6) -0.0017(9) 0.0107(7)
P22 0.0208(17) 0.0183(14) 0.019(2) 0.0018(11) -0.0004(14) 0.0117(12)
F1 0.0196(11) 0.0228(11) 0.0169(11) 0.0013(9) 0.0013(8) 0.0123(9)
O1 0.0381(16) 0.0376(17) 0.0173(14) -0.0017(12) -0.0042(12) 0.0267(14)
O2 0.039(2) 0.029(2) 0.025(2) 0.000 0.000 0.0232(19)
O3 0.0258(14) 0.0177(14) 0.0351(17) -0.0003(11) -0.0028(12) 0.0126(12)
O4 0.0245(14) 0.0186(13) 0.0297(15) 0.0009(11) -0.0071(12) 0.0124(11)
O5 0.0226(14) 0.0164(13) 0.0254(14) 0.0010(10) -0.0043(11) 0.0108(12)
O6 0.031(12) 0.035(12) 0.045(13) 0.000 0.000 0.012(9)
O7 0.042(16) 0.053(17) 0.058(18) 0.002(13) -0.002(12) 0.028(13)
C1 0.20(3) 0.113(15) 0.142(17) 0.000 0.000 0.111(16)
C2 0.098(17) 0.19(3) 0.21(3) 0.000 0.000 0.080(17)
C3 0.20(3) 0.23(3) 0.34(5) 0.000 0.000 0.07(3)
C4 0.24(5) 0.64(12) 0.56(11) 0.000 0.000 -0.04(6)

loop_
_atom_type_symbol
_atom_type_description
_atom_type_scat_dispersion_real
_atom_type_scat_dispersion_imag
_atom_type_scat_source
C C 0.0033 0.0016 'International Tables Vol C Tables 4.2.6.8 and 6.1.1.4'
H H 0.0000 0.0000 'International Tables Vol C Tables 4.2.6.8 and 6.1.1.4'
N N 0.0061 0.0033 'International Tables Vol C Tables 4.2.6.8 and 6.1.1.4'
O O 0.0106 0.0060 'International Tables Vol C Tables 4.2.6.8 and 6.1.1.4'
F F 0.0171 0.0103 'International Tables Vol C Tables 4.2.6.8 and 6.1.1.4'
Al Al 0.0645 0.0514 'International Tables Vol C Tables 4.2.6.8 and 6.1.1.4'
P P 0.1023 0.0942 'International Tables Vol C Tables 4.2.6.8 and 6.1.1.4'
Mn Mn 0.3368 0.7283 'International Tables Vol C Tables 4.2.6.8 and 6.1.1.4'

loop_
_geom_angle_atom_site_label_1
_geom_angle_atom_site_label_2
_geom_angle_atom_site_label_3
_geom_angle
_geom_angle_site_symmetry_1
_geom_angle_site_symmetry_3
O2 Mn1 O2 77.49(10) 3_665 2_655
O2 Mn1 O2 77.49(11) 3_665 .
O2 Mn1 O2 77.49(10) 2_655 .
O2 Mn1 O5 98.03(11) 3_665 2_655
O2 Mn1 O5 92.20(10) 2_655 2_655
O2 Mn1 O5 169.39(11) . 2_655
O2 Mn1 O5 92.20(10) 3_665 3_665
O2 Mn1 O5 169.39(11) 2_655 3_665
O2 Mn1 O5 98.03(11) . 3_665
O5 Mn1 O5 91.71(10) 2_655 3_665
O2 Mn1 O5 169.39(11) 3_665 .
O2 Mn1 O5 98.03(11) 2_655 .
O2 Mn1 O5 92.20(10) . .
O5 Mn1 O5 91.71(10) 2_655 .
O5 Mn1 O5 91.71(10) 3_665 .
O2 Mn1 Mn1 46.28(7) 3_665 10_557
O2 Mn1 Mn1 46.28(7) 2_655 10_557
O2 Mn1 Mn1 46.28(7) . 10_557
O5 Mn1 Mn1 124.04(7) 2_655 10_557
O5 Mn1 Mn1 124.04(7) 3_665 10_557
O5 Mn1 Mn1 124.04(7) . 10_557
O1 Al1 O3 96.78(13) . 3_665
O1 Al1 F1 91.27(11) . .
O3 Al1 F1 171.76(12) 3_665 .
O1 Al1 O4 94.38(13) . 7_666
O3 Al1 O4 94.13(12) 3_665 7_666
F1 Al1 O4 86.99(11) . 7_666
O1 Al1 F1 170.04(12) . 7_666
O3 Al1 F1 93.14(11) 3_665 7_666
F1 Al1 F1 78.79(10) . 7_666
O4 Al1 F1 85.72(11) 7_666 7_666
O1 Al1 O5 93.91(12) . .
O3 Al1 O5 91.09(12) 3_665 .
F1 Al1 O5 86.58(10) . .
O4 Al1 O5 169.61(12) 7_666 .
F1 Al1 O5 85.03(10) 7_666 .
O1 Al1 Al1 130.80(11) . 7_666
O3 Al1 Al1 132.38(11) 3_665 7_666
F1 Al1 Al1 39.54(7) . 7_666
O4 Al1 Al1 85.28(9) 7_666 7_666
F1 Al1 Al1 39.26(6) 7_666 7_666
O5 Al1 Al1 84.57(9) . 7_666
P12 P11 O1 70.8(3) . .
P12 P11 O1 70.8(3) . 10_557
O1 P11 O1 109.1(3) . 10_557
P12 P11 O2 77.5(5) . .
O1 P11 O2 113.27(17) . .
O1 P11 O2 113.27(17) 10_557 .
P12 P11 O6 175.4(8) . .
O1 P11 O6 106.8(4) . .
O1 P11 O6 106.8(4) 10_557 .
O2 P11 O6 107.1(7) . .
P11 P12 O1 74.2(5) . 10_557
P11 P12 O1 74.2(5) . .
O1 P12 O1 112.2(6) 10_557 .
P11 P12 O2 68.8(6) . .
O1 P12 O2 110.8(5) 10_557 .
O1 P12 O2 110.8(5) . .
P22 P21 O3 70.4(2) . .
P22 P21 O4 72.6(2) . .
O3 P21 O4 110.69(18) . .
P22 P21 O5 73.0(2) . .
O3 P21 O5 110.63(18) . .
O4 P21 O5 111.36(17) . .
P21 P22 O3 72.4(2) . .
P21 P22 O4 71.2(2) . .
O3 P22 O4 111.0(2) . .
P21 P22 O7 174.6(9) . .
O3 P22 O7 102.2(9) . .
O4 P22 O7 111.0(9) . .
P21 P22 O5 71.8(2) . .
O3 P22 O5 111.0(2) . .
O4 P22 O5 110.1(2) . .
O7 P22 O5 111.3(9) . .
Al1 F1 Al1 101.21(10) . 7_666
P12 O1 P11 35.0(4) . .
P12 O1 Al1 136.4(3) . .
P11 O1 Al1 140.90(18) . .
P11 O2 P12 33.7(4) . .
P11 O2 Mn1 132.80(11) . .
P12 O2 Mn1 115.4(3) . .
P11 O2 Mn1 132.80(11) . 10_557
P12 O2 Mn1 115.4(3) . 10_557
Mn1 O2 Mn1 87.45(14) . 10_557
P22 O3 P21 37.25(13) . .
P22 O3 Al1 157.9(2) . 2_655
P21 O3 Al1 136.07(19) . 2_655
P21 O4 P22 36.18(12) . .
P21 O4 Al1 125.40(16) . 7_666
P22 O4 Al1 125.72(18) . 7_666
P21 O5 P22 35.23(12) . .
P21 O5 Al1 121.66(15) . .
P22 O5 Al1 120.27(16) . .
P21 O5 Mn1 116.45(13) . .
P22 O5 Mn1 118.57(15) . .
Al1 O5 Mn1 118.34(11) . .
C2 C1 C2 119(3) . 2_655
C2 C1 C3 116(3) . .
C2 C1 C3 125(3) 2_655 .
C1 C2 C1 121(3) . 3_665
C4 C3 C1 157(4) . .

loop_
_geom_bond_atom_site_label_1
_geom_bond_atom_site_label_2
_geom_bond_distance
_geom_bond_site_symmetry_2
Mn1 O2 2.216(3) 3_665
Mn1 O2 2.216(3) 2_655
Mn1 O2 2.216(3) .
Mn1 O5 2.275(2) 2_655
Mn1 O5 2.275(2) 3_665
Mn1 O5 2.275(2) .
Mn1 Mn1 3.063(2) 10_557
Al1 O1 1.809(3) .
Al1 O3 1.812(3) 3_665
Al1 F1 1.864(2) .
Al1 O4 1.867(3) 7_666
Al1 F1 1.875(2) 7_666
Al1 O5 1.976(2) .
Al1 Al1 2.889(2) 7_666
P11 P12 0.897(10) .
P11 O1 1.503(3) .
P11 O1 1.503(3) 10_557
P11 O2 1.508(4) .
P11 O6 1.532(9) .
P12 O1 1.475(5) 10_557
P12 O1 1.475(5) .
P12 O2 1.579(9) .
P21 P22 0.951(3) .
P21 O3 1.497(3) .
P21 O4 1.524(3) .
P21 O5 1.565(3) .
P22 O3 1.479(3) .
P22 O4 1.537(4) .
P22 O7 1.540(10) .
P22 O5 1.576(4) .
F1 Al1 1.875(2) 7_666
O2 Mn1 2.216(3) 10_557
O3 Al1 1.812(3) 2_655
O4 Al1 1.867(3) 7_666
C1 C2 1.18(2) .
C1 C2 1.26(2) 2_655
C1 C3 1.58(4) .
C2 C1 1.26(2) 3_665
C3 C4 1.46(5) .
